data_1565610
loop_
_publ_author_name
'Huang, Yan-Ju'
'Zhang, Jun'

_publ_section_title
;
 Synthesis and characterization a series of Norfloxacin-transition metal
 complexes
;
_journal_name_full 'Inorganica Chimica Acta'
_journal_page_first 119244
_journal_paper_doi 10.1016/j.ica.2019.119244
_journal_volume 501
_journal_year 2020
_chemical_formula_moiety 'C32 H36 Cu F2 N6 O6, 2(Cl), 2(H2 O)'
_chemical_formula_sum 'C32 H40 Cl2 Cu F2 N6 O8'
_chemical_formula_weight 809.14
_space_group_crystal_system triclinic
_space_group_IT_number 2
_space_group_name_Hall '-P 1'
_space_group_name_H-M_alt 'P -1'
_atom_sites_solution_hydrogens mixed
_cell_angle_alpha 106.3120(10)
_cell_angle_beta 100.0060(10)
_cell_angle_gamma 96.7970(10)
_cell_formula_units_Z 2
_cell_length_a 9.4830(4)
_cell_length_b 13.5406(6)
_cell_length_c 13.8231(6)
_cell_measurement_reflns_used 13174
_cell_measurement_temperature 293(2)
_cell_measurement_theta_max 28.303
_cell_measurement_theta_min 3.057
_cell_volume 1651.16(12)
_computing_molecular_graphics 'Olex2 (Dolomanov et al., 2009)'
_computing_publication_material 'Olex2 (Dolomanov et al., 2009)'
_computing_structure_refinement 'ShelXL (Sheldrick, 2015)'
_diffrn_ambient_temperature 293(2)
_diffrn_measured_fraction_theta_full 0.966
_diffrn_measured_fraction_theta_max 0.912
_diffrn_measurement_device_type 'Xcalibur, Atlas, Gemini ultra'
_diffrn_measurement_method dtprofit.ref
_diffrn_radiation_type MoK\a
_diffrn_radiation_wavelength 0.71073
_diffrn_reflns_av_R_equivalents 0.0165
_diffrn_reflns_av_unetI/netI 0.0263
_diffrn_reflns_Laue_measured_fraction_full 0.966
_diffrn_reflns_Laue_measured_fraction_max 0.912
_diffrn_reflns_limit_h_max 11
_diffrn_reflns_limit_h_min -12
_diffrn_reflns_limit_k_max 18
_diffrn_reflns_limit_k_min -15
_diffrn_reflns_limit_l_max 13
_diffrn_reflns_limit_l_min -18
_diffrn_reflns_number 13174
_diffrn_reflns_point_group_measured_fraction_full 0.966
_diffrn_reflns_point_group_measured_fraction_max 0.912
_diffrn_reflns_theta_full 25.242
_diffrn_reflns_theta_max 28.303
_diffrn_reflns_theta_min 3.057
_exptl_absorpt_coefficient_mu 0.897
_exptl_absorpt_correction_T_max 0.836
_exptl_absorpt_correction_T_min 0.806
_exptl_absorpt_correction_type multi-scan
_exptl_absorpt_process_details sadabs,bruker(2008)
_exptl_crystal_colour green
_exptl_crystal_density_diffrn 1.627
_exptl_crystal_density_method 'not measured'
_exptl_crystal_description block
_exptl_crystal_F_000 838
_exptl_crystal_size_max 0.24
_exptl_crystal_size_mid 0.23
_exptl_crystal_size_min 0.20
_refine_diff_density_max 0.818
_refine_diff_density_min -0.424
_refine_diff_density_rms 0.058
_refine_ls_extinction_coef .
_refine_ls_extinction_method none
_refine_ls_goodness_of_fit_ref 1.045
_refine_ls_hydrogen_treatment constr
_refine_ls_matrix_type full
_refine_ls_number_parameters 471
_refine_ls_number_reflns 7491
_refine_ls_number_restraints 0
_refine_ls_restrained_S_all 1.045
_refine_ls_R_factor_all 0.0471
_refine_ls_R_factor_gt 0.0397
_refine_ls_shift/su_max 0.002
_refine_ls_shift/su_mean 0.000
_refine_ls_structure_factor_coef Fsqd
_refine_ls_weighting_details 'w=1/[\s^2^(Fo^2^)+(0.0588P)^2^+0.9936P] where P=(Fo^2^+2Fc^2^)/3'
_refine_ls_weighting_scheme calc
_refine_ls_wR_factor_gt 0.1097
_refine_ls_wR_factor_ref 0.1157
_reflns_Friedel_coverage 0.000
_reflns_Friedel_fraction_full .
_reflns_Friedel_fraction_max .
_reflns_number_gt 6337
_reflns_number_total 7491
_reflns_threshold_expression 'I > 2\s(I)'
_cod_data_source_file ICA-2020-501-119244.cif
_cod_data_source_block 1
_cod_depositor_comments
;
The following automatic conversions were performed:

data item '_exptl_absorpt_correction_type' value 'Multi-scan' was
changed to 'multi-scan' in accordance with the built-in table derived
from the CIF Core dictionary named 'cif_core.dic' version 2.4.5 last
updated on 2014-11-21.

Automatic conversion script
Id: cif_fix_values 8738 2021-04-28 16:35:53Z antanas 

2022-09-18
Z value and formula fixed to values more according to usual
chemical conventions.                 miguel
;
_cod_original_formula_sum 'C64 H80 Cl4 Cu2 F4 N12 O16'
_cod_original_formula_weight 1618.28
_cod_original_formula_moiety '2(C32 H36 Cu F2 N6 O6), 4(Cl), 4(H2 O)'
_cod_original_formula_units_Z 1
_cod_database_code 1565610
_shelx_space_group_comment
;
The symmetry employed for this shelxl refinement is uniquely defined
by the following loop, which should always be used as a source of
symmetry information in preference to the above space-group names.
They are only intended as comments.
;
_olex2_refinement_description
;
1. Fixed Uiso
 At 1.2 times of:
  All C(H) groups, All C(H,H) groups, All N(H,H) groups
 At 1.5 times of:
  All C(H,H,H) groups, All O(H,H) groups
2.a Free rotating group:
 OW2(HW2A,HW2B), OW1(HW1A,HW1B)
2.b Secondary CH2 refined with riding coordinates:
 C29(H29A,H29B), C13(H13A,H13B), N6(H6A,H6B), C12(H12A,H12B), N3(H3A,H3B),
 C10(H10A,H10B), C28(H28A,H28B), C27(H27A,H27B), C30(H30A,H30B), C14(H14A,H14B),
  C11(H11A,H11B), C26(H26A,H26B)
2.c Aromatic/amide H refined with riding coordinates:
 C9(H9), C25(H25), C3(H3), C19(H19), C22(H22), C6(H6)
2.d Idealised Me refined as rotating group:
 C31(H31A,H31B,H31C), C15(H15A,H15B,H15C)
;

loop_
_space_group_symop_operation_xyz
'x, y, z'
'-x, -y, -z'

loop_
_atom_site_label
_atom_site_type_symbol
_atom_site_fract_x
_atom_site_fract_y
_atom_site_fract_z
_atom_site_U_iso_or_equiv
_atom_site_adp_type
_atom_site_occupancy
_atom_site_site_symmetry_order
_atom_site_calc_flag
_atom_site_refinement_flags_posn
_atom_site_refinement_flags_adp
_atom_site_refinement_flags_occupancy
_atom_site_disorder_assembly
_atom_site_disorder_group
Cu1 Cu -0.5000 -1.0000 2.5000 0.02696(10) Uani 1 2 d S T P . .
Cu2 Cu 0.0000 -0.5000 2.0000 0.02875(10) Uani 1 2 d S T P . .
Cl2 Cl -0.80583(5) -1.02059(4) 2.40079(4) 0.03904(13) Uani 1 1 d . . . . .
Cl1 Cl -0.30375(6) -0.52700(5) 1.89830(5) 0.04810(15) Uani 1 1 d . . . . .
O2 O -0.50340(16) -0.86045(11) 2.58266(9) 0.0306(3) Uani 1 1 d . . . . .
N1 N -0.55615(17) -0.68705(11) 2.32418(11) 0.0245(3) Uani 1 1 d . . . . .
O6 O 0.01626(17) -0.63551(11) 1.91464(10) 0.0324(3) Uani 1 1 d . . . . .
F2 F -0.16345(16) -0.55629(10) 2.44184(10) 0.0426(3) Uani 1 1 d . . . . .
O5 O 0.11812(17) -0.77492(11) 1.89129(10) 0.0344(3) Uani 1 1 d . . . . .
C29 C 0.0793(2) -0.76544(17) 2.54062(14) 0.0316(4) Uani 1 1 d . . . . .
H29A H 0.1677 -0.7553 2.5157 0.038 Uiso 1 1 calc R . . . .
H29B H 0.0348 -0.8387 2.5114 0.038 Uiso 1 1 calc R . . . .
C9 C -0.48935(19) -0.74463(13) 2.15843(13) 0.0237(3) Uani 1 1 d . . . . .
H9 H -0.5195 -0.6869 2.1429 0.028 Uiso 1 1 calc R . . . .
F1 F -0.32623(14) -0.96688(10) 2.04989(9) 0.0367(3) Uani 1 1 d . . . . .
O1 O -0.44805(14) -0.95026(10) 2.38841(10) 0.0257(3) Uani 1 1 d . . . . .
O4 O -0.04828(15) -0.55727(10) 2.10730(10) 0.0273(3) Uani 1 1 d . . . . .
C25 C 0.03507(18) -0.75899(13) 2.33746(13) 0.0215(3) Uani 1 1 d . . . . .
H25 H 0.0752 -0.8133 2.3536 0.026 Uiso 1 1 calc R . . . .
O3 O -0.56091(19) -0.70418(12) 2.61000(11) 0.0417(4) Uani 1 1 d . . . . .
N4 N 0.10990(15) -0.80498(11) 2.17328(11) 0.0206(3) Uani 1 1 d . . . . .
C13 C -0.5336(2) -0.74053(15) 1.95475(14) 0.0276(4) Uani 1 1 d . . . . .
H13A H -0.4822 -0.6689 1.9845 0.033 Uiso 1 1 calc R . . . .
H13B H -0.6227 -0.7459 1.9798 0.033 Uiso 1 1 calc R . . . .
C16 C -0.53399(18) -0.78308(14) 2.55178(12) 0.0241(3) Uani 1 1 d . . . . .
C5 C -0.45371(17) -0.84448(13) 2.27990(12) 0.0189(3) Uani 1 1 d . . . . .
C32 C 0.07008(18) -0.70553(13) 1.94720(12) 0.0222(3) Uani 1 1 d . . . . .
N6 N -0.0199(2) -0.74672(16) 2.69635(13) 0.0433(5) Uani 1 1 d . . . . .
H6A H -0.0627 -0.8136 2.6745 0.052 Uiso 1 1 calc R . . . .
H6B H 0.0025 -0.7262 2.7651 0.052 Uiso 1 1 calc R . . . .
C24 C -0.02994(17) -0.69567(13) 2.40798(12) 0.0209(3) Uani 1 1 d . . . . .
C12 C -0.5694(2) -0.76887(16) 1.83853(14) 0.0312(4) Uani 1 1 d . . . . .
H12A H -0.6278 -0.8384 1.8093 0.037 Uiso 1 1 calc R . . . .
H12B H -0.6259 -0.7201 1.8179 0.037 Uiso 1 1 calc R . . . .
N3 N -0.43411(19) -0.76596(15) 1.79822(12) 0.0352(4) Uani 1 1 d . . . . .
H3A H -0.4573 -0.7871 1.7295 0.042 Uiso 1 1 calc R . . . .
H3B H -0.3861 -0.7005 1.8191 0.042 Uiso 1 1 calc R . . . .
C10 C -0.30664(19) -0.80347(16) 1.95004(14) 0.0286(4) Uani 1 1 d . . . . .
H10A H -0.2468 -0.8495 1.9728 0.034 Uiso 1 1 calc R . . . .
H10B H -0.2531 -0.7324 1.9793 0.034 Uiso 1 1 calc R . . . .
C28 C 0.1157(2) -0.73625(19) 2.65690(15) 0.0388(5) Uani 1 1 d . . . . .
H28A H 0.1783 -0.7815 2.6781 0.047 Uiso 1 1 calc R . . . .
H28B H 0.1677 -0.6647 2.6859 0.047 Uiso 1 1 calc R . . . .
C27 C -0.1217(3) -0.68345(19) 2.66085(16) 0.0411(5) Uani 1 1 d . . . . .
H27A H -0.0788 -0.6099 2.6893 0.049 Uiso 1 1 calc R . . . .
H27B H -0.2109 -0.6941 2.6848 0.049 Uiso 1 1 calc R . . . .
C31 C 0.0300(3) -0.98978(16) 2.15651(18) 0.0438(5) Uani 1 1 d . . . . .
H31A H -0.0161 -1.0019 2.0857 0.066 Uiso 1 1 calc GR . . . .
H31B H -0.0387 -0.9724 2.1993 0.066 Uiso 1 1 calc GR . . . .
H31C H 0.0640 -1.0518 2.1641 0.066 Uiso 1 1 calc GR . . . .
C17 C -0.00267(17) -0.63701(13) 2.12247(12) 0.0193(3) Uani 1 1 d . . . . .
N5 N -0.02059(16) -0.70117(12) 2.50746(11) 0.0242(3) Uani 1 1 d . . . . .
C21 C -0.01911(17) -0.66154(12) 2.21575(12) 0.0193(3) Uani 1 1 d . . . . .
C30 C 0.1564(2) -0.90111(13) 2.18843(14) 0.0266(4) Uani 1 1 d . . . . .
H30A H 0.2012 -0.8876 2.2606 0.032 Uiso 1 1 calc R . . . .
H30B H 0.2286 -0.9205 2.1481 0.032 Uiso 1 1 calc R . . . .
C18 C 0.06403(17) -0.70680(13) 2.05429(12) 0.0201(3) Uani 1 1 d . . . . .
C4 C -0.49902(18) -0.75815(13) 2.25414(12) 0.0203(3) Uani 1 1 d . . . . .
C8 C -0.43571(17) -0.81549(13) 2.08640(12) 0.0209(3) Uani 1 1 d . . . . .
N2 N -0.44274(15) -0.81128(12) 1.98634(11) 0.0230(3) Uani 1 1 d . . . . .
C20 C 0.04142(17) -0.74258(12) 2.24252(12) 0.0188(3) Uani 1 1 d . . . . .
C3 C -0.56547(19) -0.70211(14) 2.41442(13) 0.0240(3) Uani 1 1 d . . . . .
H3 H -0.5996 -0.6518 2.4613 0.029 Uiso 1 1 calc R . . . .
C14 C -0.5949(2) -0.59198(15) 2.30026(16) 0.0350(4) Uani 1 1 d . . . . .
H14A H -0.6591 -0.6139 2.2324 0.042 Uiso 1 1 calc R . . . .
H14B H -0.5067 -0.5505 2.2962 0.042 Uiso 1 1 calc R . . . .
OW2 O -0.3442(2) -0.4848(2) 2.15425(17) 0.0666(5) Uani 1 1 d . . . . .
HW2A H -0.3062 -0.4852 2.1028 0.100 Uiso 1 1 d G . . . .
HW2B H -0.4316 -0.4753 2.1411 0.100 Uiso 1 1 d G . . . .
C19 C 0.11531(18) -0.78718(13) 2.08324(12) 0.0207(3) Uani 1 1 d . . . . .
H19 H 0.1568 -0.8326 2.0370 0.025 Uiso 1 1 calc R . . . .
C22 C -0.09279(19) -0.60136(13) 2.28455(13) 0.0239(3) Uani 1 1 d . . . . .
H22 H -0.1385 -0.5497 2.2671 0.029 Uiso 1 1 calc R . . . .
C11 C -0.3387(2) -0.83341(18) 1.83383(15) 0.0358(4) Uani 1 1 d . . . . .
H11A H -0.2484 -0.8257 1.8105 0.043 Uiso 1 1 calc R . . . .
H11B H -0.3860 -0.9060 1.8045 0.043 Uiso 1 1 calc R . . . .
C26 C -0.1553(2) -0.71466(16) 2.54477(14) 0.0290(4) Uani 1 1 d . . . . .
H26A H -0.2034 -0.7872 2.5165 0.035 Uiso 1 1 calc R . . . .
H26B H -0.2206 -0.6719 2.5216 0.035 Uiso 1 1 calc R . . . .
C7 C -0.38209(19) -0.89777(14) 2.11765(13) 0.0234(3) Uani 1 1 d . . . . .
C2 C -0.52818(18) -0.78684(13) 2.44319(12) 0.0217(3) Uani 1 1 d . . . . .
C23 C -0.0971(2) -0.61855(14) 2.37564(13) 0.0250(3) Uani 1 1 d . . . . .
OW1 O -0.1575(2) -1.0143(2) 2.35066(16) 0.0638(5) Uani 1 1 d . . . . .
HW1A H -0.0688 -1.0215 2.3615 0.096 Uiso 1 1 d G . . . .
HW1B H -0.1882 -1.0070 2.4060 0.096 Uiso 1 1 d G . . . .
C15 C -0.6664(3) -0.52313(17) 2.37389(19) 0.0444(5) Uani 1 1 d . . . . .
H15A H -0.6876 -0.4653 2.3501 0.067 Uiso 1 1 calc GR . . . .
H15B H -0.6024 -0.4974 2.4409 0.067 Uiso 1 1 calc GR . . . .
H15C H -0.7551 -0.5623 2.3781 0.067 Uiso 1 1 calc GR . . . .
C6 C -0.38999(18) -0.91248(13) 2.20961(13) 0.0223(3) Uani 1 1 d . . . . .
H6 H -0.3533 -0.9676 2.2265 0.027 Uiso 1 1 calc R . . . .
C1 C -0.47568(17) -0.86561(13) 2.37390(12) 0.0190(3) Uani 1 1 d . . . . .

loop_
_atom_site_aniso_label
_atom_site_aniso_U_11
_atom_site_aniso_U_22
_atom_site_aniso_U_33
_atom_site_aniso_U_23
_atom_site_aniso_U_13
_atom_site_aniso_U_12
Cu1 0.0436(2) 0.02966(17) 0.01611(16) 0.01530(12) 0.01300(13) 0.00960(13)
Cu2 0.0491(2) 0.02919(17) 0.01888(16) 0.01803(13) 0.01431(14) 0.01283(14)
Cl2 0.0331(2) 0.0487(3) 0.0403(3) 0.0230(2) 0.0068(2) 0.0053(2)
Cl1 0.0392(3) 0.0518(3) 0.0551(3) 0.0321(3) -0.0020(2) -0.0053(2)
O2 0.0475(8) 0.0367(7) 0.0134(6) 0.0142(5) 0.0075(5) 0.0125(6)
N1 0.0347(8) 0.0271(7) 0.0177(7) 0.0115(6) 0.0084(6) 0.0132(6)
O6 0.0532(8) 0.0366(7) 0.0141(6) 0.0152(5) 0.0074(6) 0.0149(6)
F2 0.0669(8) 0.0506(7) 0.0326(6) 0.0249(6) 0.0315(6) 0.0366(6)
O5 0.0553(9) 0.0346(7) 0.0193(6) 0.0122(5) 0.0140(6) 0.0132(6)
C29 0.0337(9) 0.0474(11) 0.0221(9) 0.0217(8) 0.0052(7) 0.0134(8)
C9 0.0324(9) 0.0276(8) 0.0177(8) 0.0147(7) 0.0067(6) 0.0098(7)
F1 0.0563(7) 0.0418(6) 0.0270(6) 0.0182(5) 0.0240(5) 0.0264(5)
O1 0.0348(7) 0.0326(6) 0.0223(6) 0.0199(5) 0.0139(5) 0.0148(5)
O4 0.0382(7) 0.0331(7) 0.0241(6) 0.0217(5) 0.0141(5) 0.0163(5)
C25 0.0278(8) 0.0257(8) 0.0171(7) 0.0143(6) 0.0061(6) 0.0079(6)
O3 0.0683(10) 0.0463(8) 0.0201(7) 0.0147(6) 0.0177(7) 0.0247(8)
N4 0.0271(7) 0.0221(7) 0.0169(6) 0.0111(5) 0.0061(5) 0.0069(5)
C13 0.0298(9) 0.0407(10) 0.0201(8) 0.0190(7) 0.0063(7) 0.0121(7)
C16 0.0252(8) 0.0364(9) 0.0130(7) 0.0114(7) 0.0040(6) 0.0056(7)
C5 0.0214(7) 0.0254(8) 0.0141(7) 0.0114(6) 0.0044(6) 0.0063(6)
C32 0.0274(8) 0.0253(8) 0.0144(7) 0.0101(6) 0.0030(6) -0.0003(6)
N6 0.0514(11) 0.0606(12) 0.0159(7) 0.0205(8) 0.0013(7) -0.0103(9)
C24 0.0227(7) 0.0278(8) 0.0154(7) 0.0122(6) 0.0042(6) 0.0034(6)
C12 0.0322(9) 0.0439(11) 0.0207(8) 0.0193(8) 0.0000(7) 0.0040(8)
N3 0.0410(9) 0.0519(10) 0.0158(7) 0.0187(7) 0.0051(6) 0.0016(7)
C10 0.0248(8) 0.0454(10) 0.0224(8) 0.0185(8) 0.0086(7) 0.0068(7)
C28 0.0374(10) 0.0576(13) 0.0226(9) 0.0239(9) -0.0035(8) -0.0003(9)
C27 0.0536(13) 0.0508(13) 0.0235(10) 0.0136(9) 0.0195(9) 0.0047(10)
C31 0.0610(14) 0.0275(10) 0.0404(12) 0.0141(9) 0.0043(10) -0.0006(9)
C17 0.0215(7) 0.0245(8) 0.0145(7) 0.0117(6) 0.0020(6) 0.0023(6)
N5 0.0263(7) 0.0368(8) 0.0164(7) 0.0163(6) 0.0071(5) 0.0084(6)
C21 0.0225(7) 0.0243(8) 0.0152(7) 0.0127(6) 0.0040(6) 0.0042(6)
C30 0.0371(9) 0.0244(8) 0.0243(9) 0.0128(7) 0.0085(7) 0.0122(7)
C18 0.0233(7) 0.0249(8) 0.0135(7) 0.0102(6) 0.0031(6) 0.0011(6)
C4 0.0256(8) 0.0241(8) 0.0148(7) 0.0108(6) 0.0048(6) 0.0059(6)
C8 0.0224(7) 0.0288(8) 0.0160(7) 0.0137(6) 0.0045(6) 0.0042(6)
N2 0.0237(7) 0.0360(8) 0.0159(7) 0.0159(6) 0.0068(5) 0.0080(6)
C20 0.0220(7) 0.0219(7) 0.0146(7) 0.0094(6) 0.0036(6) 0.0038(6)
C3 0.0306(8) 0.0294(8) 0.0147(7) 0.0087(6) 0.0060(6) 0.0091(7)
C14 0.0521(12) 0.0300(9) 0.0314(10) 0.0169(8) 0.0113(9) 0.0189(8)
OW2 0.0633(13) 0.0809(14) 0.0611(13) 0.0231(11) 0.0168(10) 0.0255(11)
C19 0.0255(8) 0.0229(8) 0.0151(7) 0.0075(6) 0.0053(6) 0.0038(6)
C22 0.0295(8) 0.0284(8) 0.0217(8) 0.0162(7) 0.0080(7) 0.0110(7)
C11 0.0431(11) 0.0491(12) 0.0217(9) 0.0146(8) 0.0158(8) 0.0110(9)
C26 0.0295(9) 0.0411(10) 0.0229(9) 0.0165(8) 0.0113(7) 0.0065(7)
C7 0.0282(8) 0.0290(8) 0.0180(8) 0.0104(7) 0.0094(6) 0.0100(6)
C2 0.0243(8) 0.0301(8) 0.0143(7) 0.0115(6) 0.0051(6) 0.0066(6)
C23 0.0320(9) 0.0313(9) 0.0204(8) 0.0150(7) 0.0117(7) 0.0131(7)
OW1 0.0521(11) 0.1009(16) 0.0542(12) 0.0360(12) 0.0203(9) 0.0319(11)
C15 0.0528(13) 0.0377(11) 0.0467(13) 0.0158(10) 0.0114(10) 0.0162(10)
C6 0.0265(8) 0.0276(8) 0.0202(8) 0.0154(7) 0.0076(6) 0.0102(6)
C1 0.0190(7) 0.0281(8) 0.0138(7) 0.0123(6) 0.0032(6) 0.0052(6)

loop_
_atom_type_symbol
_atom_type_description
_atom_type_scat_dispersion_real
_atom_type_scat_dispersion_imag
_atom_type_scat_source
C C 0.0033 0.0016 'International Tables Vol C Tables 4.2.6.8 and 6.1.1.4'
H H 0.0000 0.0000 'International Tables Vol C Tables 4.2.6.8 and 6.1.1.4'
Cl Cl 0.1484 0.1585 'International Tables Vol C Tables 4.2.6.8 and 6.1.1.4'
Cu Cu 0.3201 1.2651 'International Tables Vol C Tables 4.2.6.8 and 6.1.1.4'
F F 0.0171 0.0103 'International Tables Vol C Tables 4.2.6.8 and 6.1.1.4'
N N 0.0061 0.0033 'International Tables Vol C Tables 4.2.6.8 and 6.1.1.4'
O O 0.0106 0.0060 'International Tables Vol C Tables 4.2.6.8 and 6.1.1.4'

loop_
_geom_angle_atom_site_label_1
_geom_angle_atom_site_label_2
_geom_angle_atom_site_label_3
_geom_angle
_geom_angle_site_symmetry_1
_geom_angle_site_symmetry_3
O6 Cu2 O4 91.67(5) 2_549 2_549
O6 Cu2 O4 88.33(5) 2_549 .
O6 Cu2 O4 91.67(5) . .
O6 Cu2 O4 88.33(5) . 2_549
O4 Cu2 O4 180.00(6) . 2_549
C16 O2 Cu1 127.97(11) . .
C4 N1 C14 119.29(14) . .
C3 N1 C4 119.18(14) . .
C3 N1 C14 121.37(15) . .
C32 O6 Cu2 125.42(11) . .
H29A C29 H29B 108.1 . .
C28 C29 H29A 109.6 . .
C28 C29 H29B 109.6 . .
N5 C29 H29A 109.6 . .
N5 C29 H29B 109.6 . .
N5 C29 C28 110.22(17) . .
C4 C9 H9 119.3 . .
C8 C9 H9 119.3 . .
C8 C9 C4 121.45(15) . .
C1 O1 Cu1 123.97(11) . .
C17 O4 Cu2 122.62(11) . .
C24 C25 H25 119.3 . .
C24 C25 C20 121.30(15) . .
C20 C25 H25 119.3 . .
C20 N4 C30 121.55(13) . .
C19 N4 C30 118.02(14) . .
C19 N4 C20 119.70(14) . .
H13A C13 H13B 108.2 . .
C12 C13 H13A 109.7 . .
C12 C13 H13B 109.7 . .
N2 C13 H13A 109.7 . .
N2 C13 H13B 109.7 . .
N2 C13 C12 109.68(15) . .
O2 C16 C2 118.84(15) . .
O3 C16 O2 121.87(15) . .
O3 C16 C2 119.20(16) . .
C4 C5 C6 117.92(14) . .
C4 C5 C1 121.47(14) . .
C6 C5 C1 120.58(14) . .
O6 C32 C18 118.65(15) . .
O5 C32 O6 121.92(15) . .
O5 C32 C18 119.28(15) . .
H6A N6 H6B 108.0 . .
C28 N6 H6A 109.4 . .
C28 N6 H6B 109.4 . .
C27 N6 H6A 109.4 . .
C27 N6 H6B 109.4 . .
C27 N6 C28 111.33(16) . .
C25 C24 C23 116.33(14) . .
N5 C24 C25 122.30(15) . .
N5 C24 C23 121.18(15) . .
C13 C12 H12A 109.5 . .
C13 C12 H12B 109.5 . .
H12A C12 H12B 108.1 . .
N3 C12 C13 110.54(15) . .
N3 C12 H12A 109.5 . .
N3 C12 H12B 109.5 . .
C12 N3 H3A 109.3 . .
C12 N3 H3B 109.3 . .
H3A N3 H3B 107.9 . .
C11 N3 C12 111.76(15) . .
C11 N3 H3A 109.3 . .
C11 N3 H3B 109.3 . .
H10A C10 H10B 108.1 . .
N2 C10 H10A 109.6 . .
N2 C10 H10B 109.6 . .
N2 C10 C11 110.13(15) . .
C11 C10 H10A 109.6 . .
C11 C10 H10B 109.6 . .
C29 C28 H28A 109.6 . .
C29 C28 H28B 109.6 . .
N6 C28 C29 110.09(16) . .
N6 C28 H28A 109.6 . .
N6 C28 H28B 109.6 . .
H28A C28 H28B 108.2 . .
N6 C27 H27A 109.7 . .
N6 C27 H27B 109.7 . .
N6 C27 C26 109.70(17) . .
H27A C27 H27B 108.2 . .
C26 C27 H27A 109.7 . .
C26 C27 H27B 109.7 . .
H31A C31 H31B 109.5 . .
H31A C31 H31C 109.5 . .
H31B C31 H31C 109.5 . .
C30 C31 H31A 109.5 . .
C30 C31 H31B 109.5 . .
C30 C31 H31C 109.5 . .
O4 C17 C21 118.63(15) . .
O4 C17 C18 125.33(14) . .
C18 C17 C21 116.04(14) . .
C29 N5 C26 110.72(14) . .
C24 N5 C29 116.69(14) . .
C24 N5 C26 118.73(14) . .
C20 C21 C17 121.67(15) . .
C20 C21 C22 118.04(14) . .
C22 C21 C17 120.24(14) . .
N4 C30 C31 111.30(16) . .
N4 C30 H30A 109.4 . .
N4 C30 H30B 109.4 . .
C31 C30 H30A 109.4 . .
C31 C30 H30B 109.4 . .
H30A C30 H30B 108.0 . .
C17 C18 C32 124.39(15) . .
C19 C18 C32 116.31(15) . .
C19 C18 C17 119.03(14) . .
N1 C4 C9 120.29(14) . .
N1 C4 C5 119.17(14) . .
C9 C4 C5 120.53(15) . .
C9 C8 N2 122.31(15) . .
C9 C8 C7 116.44(14) . .
N2 C8 C7 121.10(15) . .
C13 N2 C10 110.59(14) . .
C8 N2 C13 116.08(14) . .
C8 N2 C10 118.06(14) . .
C25 C20 C21 120.62(15) . .
N4 C20 C25 120.89(14) . .
N4 C20 C21 118.48(14) . .
N1 C3 H3 117.6 . .
N1 C3 C2 124.74(16) . .
C2 C3 H3 117.6 . .
N1 C14 H14A 108.1 . .
N1 C14 H14B 108.1 . .
N1 C14 C15 116.87(17) . .
H14A C14 H14B 107.3 . .
C15 C14 H14A 108.1 . .
C15 C14 H14B 108.1 . .
HW2A OW2 HW2B 109.5 . .
N4 C19 C18 124.74(15) . .
N4 C19 H19 117.6 . .
C18 C19 H19 117.6 . .
C21 C22 H22 119.9 . .
C23 C22 C21 120.13(15) . .
C23 C22 H22 119.9 . .
N3 C11 C10 109.99(16) . .
N3 C11 H11A 109.7 . .
N3 C11 H11B 109.7 . .
C10 C11 H11A 109.7 . .
C10 C11 H11B 109.7 . .
H11A C11 H11B 108.2 . .
C27 C26 H26A 109.6 . .
C27 C26 H26B 109.6 . .
N5 C26 C27 110.19(16) . .
N5 C26 H26A 109.6 . .
N5 C26 H26B 109.6 . .
H26A C26 H26B 108.1 . .
F1 C7 C8 117.84(14) . .
F1 C7 C6 118.97(15) . .
C6 C7 C8 123.13(15) . .
C3 C2 C16 115.78(15) . .
C3 C2 C1 119.51(14) . .
C1 C2 C16 124.46(15) . .
F2 C23 C24 118.00(15) . .
C22 C23 F2 118.57(15) . .
C22 C23 C24 123.37(16) . .
HW1A OW1 HW1B 109.5 . .
C14 C15 H15A 109.5 . .
C14 C15 H15B 109.5 . .
C14 C15 H15C 109.5 . .
H15A C15 H15B 109.5 . .
H15A C15 H15C 109.5 . .
H15B C15 H15C 109.5 . .
C5 C6 H6 119.9 . .
C7 C6 C5 120.26(15) . .
C7 C6 H6 119.9 . .
O1 C1 C5 119.24(15) . .
O1 C1 C2 125.26(14) . .
C2 C1 C5 115.50(14) . .

loop_
_geom_bond_atom_site_label_1
_geom_bond_atom_site_label_2
_geom_bond_distance
_geom_bond_site_symmetry_2
Cu1 O2 1.9213(14) .
Cu1 O2 1.9214(14) 2_43:
Cu1 O1 1.9609(11) .
Cu1 O1 1.9608(12) 2_43:
Cu2 O6 1.9227(14) .
Cu2 O6 1.9228(14) 2_549
Cu2 O4 1.9517(12) .
Cu2 O4 1.9517(12) 2_549
O2 C16 1.282(2) .
N1 C4 1.393(2) .
N1 C3 1.335(2) .
N1 C14 1.487(2) .
O6 C32 1.279(2) .
F2 C23 1.355(2) .
O5 C32 1.226(2) .
C29 H29A 0.9700 .
C29 H29B 0.9700 .
C29 C28 1.509(3) .
C29 N5 1.460(2) .
C9 H9 0.9300 .
C9 C4 1.402(2) .
C9 C8 1.388(2) .
F1 C7 1.3532(19) .
O1 C1 1.267(2) .
O4 C17 1.266(2) .
C25 H25 0.9300 .
C25 C24 1.389(2) .
C25 C20 1.401(2) .
O3 C16 1.228(2) .
N4 C30 1.480(2) .
N4 C20 1.394(2) .
N4 C19 1.341(2) .
C13 H13A 0.9700 .
C13 H13B 0.9700 .
C13 C12 1.509(2) .
C13 N2 1.466(2) .
C16 C2 1.498(2) .
C5 C4 1.406(2) .
C5 C6 1.411(2) .
C5 C1 1.450(2) .
C32 C18 1.496(2) .
N6 H6A 0.8900 .
N6 H6B 0.8900 .
N6 C28 1.488(3) .
N6 C27 1.475(3) .
C24 N5 1.386(2) .
C24 C23 1.420(2) .
C12 H12A 0.9700 .
C12 H12B 0.9700 .
C12 N3 1.486(3) .
N3 H3A 0.8900 .
N3 H3B 0.8900 .
N3 C11 1.480(3) .
C10 H10A 0.9700 .
C10 H10B 0.9700 .
C10 N2 1.467(2) .
C10 C11 1.507(3) .
C28 H28A 0.9700 .
C28 H28B 0.9700 .
C27 H27A 0.9700 .
C27 H27B 0.9700 .
C27 C26 1.505(3) .
C31 H31A 0.9600 .
C31 H31B 0.9600 .
C31 H31C 0.9600 .
C31 C30 1.500(3) .
C17 C21 1.448(2) .
C17 C18 1.425(2) .
N5 C26 1.469(2) .
C21 C20 1.405(2) .
C21 C22 1.410(2) .
C30 H30A 0.9700 .
C30 H30B 0.9700 .
C18 C19 1.372(2) .
C8 N2 1.391(2) .
C8 C7 1.419(2) .
C3 H3 0.9300 .
C3 C2 1.379(2) .
C14 H14A 0.9700 .
C14 H14B 0.9700 .
C14 C15 1.490(3) .
OW2 HW2A 0.8498 .
OW2 HW2B 0.8504 .
C19 H19 0.9300 .
C22 H22 0.9300 .
C22 C23 1.350(2) .
C11 H11A 0.9700 .
C11 H11B 0.9700 .
C26 H26A 0.9700 .
C26 H26B 0.9700 .
C7 C6 1.354(2) .
C2 C1 1.422(2) .
OW1 HW1A 0.8501 .
OW1 HW1B 0.8499 .
C15 H15A 0.9600 .
C15 H15B 0.9600 .
C15 H15C 0.9600 .
C6 H6 0.9300 .

loop_
_geom_torsion_atom_site_label_1
_geom_torsion_atom_site_label_2
_geom_torsion_atom_site_label_3
_geom_torsion_atom_site_label_4
_geom_torsion
_geom_torsion_site_symmetry_1
_geom_torsion_site_symmetry_2
_geom_torsion_site_symmetry_3
_geom_torsion_site_symmetry_4
Cu1 O2 C16 O3 165.18(15) . . . .
Cu1 O2 C16 C2 -18.4(2) . . . .
Cu1 O1 C1 C5 -170.16(11) . . . .
Cu1 O1 C1 C2 9.7(2) . . . .
Cu2 O6 C32 O5 -157.29(14) . . . .
Cu2 O6 C32 C18 27.2(2) . . . .
Cu2 O4 C17 C21 167.80(11) . . . .
Cu2 O4 C17 C18 -12.6(2) . . . .
O2 C16 C2 C3 178.61(16) . . . .
O2 C16 C2 C1 -7.1(3) . . . .
N1 C3 C2 C16 174.50(17) . . . .
N1 C3 C2 C1 -0.1(3) . . . .
O6 C32 C18 C17 2.3(2) . . . .
O6 C32 C18 C19 176.22(16) . . . .
O5 C32 C18 C17 -173.34(16) . . . .
O5 C32 C18 C19 0.6(2) . . . .
C29 N5 C26 C27 59.8(2) . . . .
C9 C8 N2 C13 -11.0(2) . . . .
C9 C8 N2 C10 123.83(19) . . . .
C9 C8 C7 F1 -178.64(16) . . . .
C9 C8 C7 C6 4.2(3) . . . .
F1 C7 C6 C5 -177.12(16) . . . .
O4 C17 C21 C20 -173.70(15) . . . .
O4 C17 C21 C22 4.0(2) . . . .
O4 C17 C18 C32 -9.6(3) . . . .
O4 C17 C18 C19 176.59(16) . . . .
C25 C24 N5 C29 9.0(2) . . . .
C25 C24 N5 C26 -127.61(18) . . . .
C25 C24 C23 F2 179.09(16) . . . .
C25 C24 C23 C22 -3.8(3) . . . .
O3 C16 C2 C3 -4.9(2) . . . .
O3 C16 C2 C1 169.39(17) . . . .
C13 C12 N3 C11 55.1(2) . . . .
C16 C2 C1 O1 11.3(3) . . . .
C16 C2 C1 C5 -168.83(15) . . . .
C32 C18 C19 N4 -175.44(15) . . . .
N6 C27 C26 N5 -58.0(2) . . . .
C24 C25 C20 N4 178.47(15) . . . .
C24 C25 C20 C21 -0.4(3) . . . .
C24 N5 C26 C27 -161.22(17) . . . .
C12 C13 N2 C10 59.98(19) . . . .
C12 C13 N2 C8 -162.01(15) . . . .
C12 N3 C11 C10 -55.1(2) . . . .
C28 C29 N5 C24 161.13(16) . . . .
C28 C29 N5 C26 -58.9(2) . . . .
C28 N6 C27 C26 56.7(2) . . . .
C27 N6 C28 C29 -56.1(2) . . . .
C17 C21 C20 C25 174.38(15) . . . .
C17 C21 C20 N4 -4.6(2) . . . .
C17 C21 C22 C23 -174.27(16) . . . .
C17 C18 C19 N4 -1.2(3) . . . .
N5 C29 C28 N6 56.6(2) . . . .
N5 C24 C23 F2 -5.8(3) . . . .
N5 C24 C23 C22 171.28(18) . . . .
C21 C17 C18 C32 169.93(15) . . . .
C21 C17 C18 C19 -3.8(2) . . . .
C21 C22 C23 F2 177.18(16) . . . .
C21 C22 C23 C24 0.1(3) . . . .
C30 N4 C20 C25 10.4(2) . . . .
C30 N4 C20 C21 -170.66(15) . . . .
C30 N4 C19 C18 173.97(16) . . . .
C18 C17 C21 C20 6.7(2) . . . .
C18 C17 C21 C22 -175.62(15) . . . .
C4 N1 C3 C2 -3.0(3) . . . .
C4 N1 C14 C15 175.29(18) . . . .
C4 C9 C8 N2 171.38(16) . . . .
C4 C9 C8 C7 -4.3(3) . . . .
C4 C5 C6 C7 -4.1(3) . . . .
C4 C5 C1 O1 172.21(15) . . . .
C4 C5 C1 C2 -7.7(2) . . . .
C8 C9 C4 N1 -178.64(16) . . . .
C8 C9 C4 C5 0.2(3) . . . .
C8 C7 C6 C5 0.0(3) . . . .
N2 C13 C12 N3 -56.7(2) . . . .
N2 C10 C11 N3 57.3(2) . . . .
N2 C8 C7 F1 5.7(2) . . . .
N2 C8 C7 C6 -171.47(17) . . . .
C20 C25 C24 N5 -171.15(16) . . . .
C20 C25 C24 C23 3.9(2) . . . .
C20 N4 C30 C31 78.1(2) . . . .
C20 N4 C19 C18 3.6(3) . . . .
C20 C21 C22 C23 3.5(3) . . . .
C3 N1 C4 C9 179.39(16) . . . .
C3 N1 C4 C5 0.5(2) . . . .
C3 N1 C14 C15 -9.4(3) . . . .
C3 C2 C1 O1 -174.64(16) . . . .
C3 C2 C1 C5 5.2(2) . . . .
C14 N1 C4 C9 -5.2(3) . . . .
C14 N1 C4 C5 175.92(16) . . . .
C14 N1 C3 C2 -178.35(18) . . . .
C19 N4 C30 C31 -92.15(19) . . . .
C19 N4 C20 C25 -179.55(15) . . . .
C19 N4 C20 C21 -0.6(2) . . . .
C22 C21 C20 C25 -3.4(2) . . . .
C22 C21 C20 N4 177.70(15) . . . .
C11 C10 N2 C13 -60.6(2) . . . .
C11 C10 N2 C8 162.34(16) . . . .
C7 C8 N2 C13 164.47(16) . . . .
C7 C8 N2 C10 -60.7(2) . . . .
C23 C24 N5 C29 -165.80(17) . . . .
C23 C24 N5 C26 57.6(2) . . . .
C6 C5 C4 N1 -177.07(15) . . . .
C6 C5 C4 C9 4.1(2) . . . .
C6 C5 C1 O1 -5.7(2) . . . .
C6 C5 C1 C2 174.40(15) . . . .
C1 C5 C4 N1 5.0(2) . . . .
C1 C5 C4 C9 -173.92(16) . . . .
C1 C5 C6 C7 173.85(16) . . . .
